data_7117948
loop_
_publ_author_name
'Gregor Kieslich'
'Shohei Kumagai'
'Keith T. Butler'
'Takuro Okamura'
'Christopher H. Hendon'
'Shijing Sun'
'Masahiro Yamashita'
'Aron Walsh'
'Anthony K. Cheetham'

_publ_section_title
;
 Role of entropic effects in controlling the polymorphism in formate ABX3
 metal-organic frameworks
;
_journal_name_full Chem.Commun.
_journal_page_first 15538
_journal_paper_doi 10.1039/C5cc06190C
_journal_volume 51
_journal_year 2015
_chemical_formula_moiety 'C3 H3 O6 Zn, H5 N2'
_chemical_formula_sum 'C3 H8 N2 O6 Zn'
_chemical_formula_weight 233.48
_chemical_name_systematic 'Hydrazinium zinc formate'
_chemical_properties_physical Moisture-sensitive
_space_group_crystal_system orthorhombic
_space_group_IT_number 19
_space_group_name_Hall 'P 2ac 2ab'
_space_group_name_H-M_alt 'P 21 21 21'
_symmetry_space_group_name_Hall 'P 2ac 2ab'
_symmetry_space_group_name_H-M 'P 21 21 21'
_atom_sites_solution_hydrogens other
_atom_sites_solution_primary direct
_audit_creation_date 2015-08-13
_audit_creation_method
;
Olex2 1.2
(compiled 2015.01.26 svn.r3150 for OlexSys, GUI svn.r4998)
;
_audit_update_record
;
2015-08-13 deposited with the CCDC.
2015-09-09 downloaded from the CCDC.
;
_cell_angle_alpha 90
_cell_angle_beta 90
_cell_angle_gamma 90
_cell_formula_units_Z 4
_cell_length_a 7.29731(6)
_cell_length_b 7.94804(7)
_cell_length_c 13.82240(12)
_cell_measurement_reflns_used 21150
_cell_measurement_temperature 120.00(10)
_cell_measurement_theta_max 36.9350
_cell_measurement_theta_min 2.9490
_cell_volume 801.690(12)
_computing_cell_refinement
'CrysAlisPro, Agilent Technologies, Version 1.171.37.34i (release 04-08-2014 CrysAlis171 .NET) (compiled Aug 4 2014,14:34:23)'
_computing_data_collection
'CrysAlisPro, Agilent Technologies, Version 1.171.37.34i (release 04-08-2014 CrysAlis171 .NET) (compiled Aug 4 2014,14:34:23)'
_computing_data_reduction
'CrysAlisPro, Agilent Technologies, Version 1.171.37.34i (release 04-08-2014 CrysAlis171 .NET) (compiled Aug 4 2014,14:34:23)'
_computing_molecular_graphics 'Olex2 (Dolomanov et al., 2009)'
_computing_publication_material 'Olex2 (Dolomanov et al., 2009)'
_computing_structure_refinement 'ShelXL (Sheldrick, 2008)'
_computing_structure_solution 'ShelXS (Sheldrick, 2008)'
_diffrn_ambient_environment N~2~
_diffrn_ambient_temperature 120.00(10)
_diffrn_detector 'CCD plate'
_diffrn_detector_area_resol_mean 16.1183
_diffrn_detector_type Eos
_diffrn_measured_fraction_theta_full 0.999
_diffrn_measured_fraction_theta_max 1.000
_diffrn_measurement_device 'four-circle diffractometer'
_diffrn_measurement_device_type 'Xcalibur, Eos, Gemini ultra'
_diffrn_measurement_method '\w scans'
_diffrn_orient_matrix_UB_11 0.0546400000
_diffrn_orient_matrix_UB_12 -0.0699273000
_diffrn_orient_matrix_UB_13 -0.0135835000
_diffrn_orient_matrix_UB_21 0.0206233000
_diffrn_orient_matrix_UB_22 0.0398123000
_diffrn_orient_matrix_UB_23 -0.0446172000
_diffrn_orient_matrix_UB_31 0.0777104000
_diffrn_orient_matrix_UB_32 0.0385656000
_diffrn_orient_matrix_UB_33 0.0214052000
_diffrn_radiation_monochromator graphite
_diffrn_radiation_probe x-ray
_diffrn_radiation_type MoK\a
_diffrn_radiation_wavelength 0.71073
_diffrn_reflns_av_R_equivalents 0.0375
_diffrn_reflns_av_unetI/netI 0.0151
_diffrn_reflns_laue_measured_fraction_full 0.999
_diffrn_reflns_laue_measured_fraction_max 1.000
_diffrn_reflns_limit_h_max 12
_diffrn_reflns_limit_h_min -12
_diffrn_reflns_limit_k_max 13
_diffrn_reflns_limit_k_min -13
_diffrn_reflns_limit_l_max 22
_diffrn_reflns_limit_l_min -23
_diffrn_reflns_number 47309
_diffrn_reflns_point_group_measured_fraction_full 0.999
_diffrn_reflns_point_group_measured_fraction_max 1.000
_diffrn_reflns_theta_full 25.242
_diffrn_reflns_theta_max 36.317
_diffrn_reflns_theta_min 2.947
_diffrn_source 'Enhance (Mo) X-ray Source'
_exptl_absorpt_coefficient_mu 3.060
_exptl_absorpt_correction_T_max 0.881
_exptl_absorpt_correction_T_min 0.684
_exptl_absorpt_correction_type analytical
_exptl_absorpt_process_details
'CrysAlisPro, Agilent Technologies, Version 1.171.37.34i (release 04-08-2014 CrysAlis171 .NET) (compiled Aug 4 2014,14:34:23) Analytical numeric absorption correction using a multifaceted crystal model based on expressions derived by R.C. Clark & J.S. Reid. (Clark, R. C. & Reid, J. S. (1995). Acta Cryst. A51, 887-897) Empirical absorption correction using spherical harmonics, implemented in SCALE3 ABSPACK scaling algorithm.'
_exptl_crystal_colour colorless
_exptl_crystal_density_diffrn 1.934
_exptl_crystal_description block
_exptl_crystal_F_000 472
_exptl_crystal_recrystallization_method 'Re-crystallisation from solvent: '
_exptl_crystal_size_max 0.6582
_exptl_crystal_size_mid 0.2766
_exptl_crystal_size_min 0.209
_refine_diff_density_max 0.301
_refine_diff_density_min -0.338
_refine_diff_density_rms 0.062
_refine_ls_abs_structure_details
;
 Flack x determined using 1602 quotients [(I+)-(I-)]/[(I+)+(I-)]
 (Parsons, Flack and Wagner, Acta Cryst. B69 (2013) 249-259).
;
_refine_ls_abs_structure_Flack -0.002(3)
_refine_ls_extinction_coef 0.0204(12)
_refine_ls_extinction_expression Fc^*^=kFc[1+0.001xFc^2^\l^3^/sin(2\q)]^-1/4^
_refine_ls_extinction_method 'SHELXL-2014/7 (Sheldrick 2014'
_refine_ls_goodness_of_fit_ref 1.052
_refine_ls_hydrogen_treatment mixed
_refine_ls_matrix_type full
_refine_ls_number_parameters 117
_refine_ls_number_reflns 3869
_refine_ls_number_restraints 5
_refine_ls_restrained_S_all 1.051
_refine_ls_R_factor_all 0.0151
_refine_ls_R_factor_gt 0.0144
_refine_ls_shift/su_max 0.003
_refine_ls_shift/su_mean 0.000
_refine_ls_structure_factor_coef Fsqd
_refine_ls_weighting_details 'w=1/[\s^2^(Fo^2^)+(0.0214P)^2^+0.0842P] where P=(Fo^2^+2Fc^2^)/3'
_refine_ls_weighting_scheme calc
_refine_ls_wR_factor_gt 0.0373
_refine_ls_wR_factor_ref 0.0375
_reflns_Friedel_coverage 0.748
_reflns_friedel_fraction_full 1.000
_reflns_friedel_fraction_max 1.000
_reflns_number_gt 3790
_reflns_number_total 3869
_reflns_threshold_expression 'I > 2\s(I)'
_cod_data_source_file c5cc06190c2.cif
_cod_data_source_block Zn1O6C3N2H8
_cod_database_code 7117948
_chemical_oxdiff_formula 'Zn1 O6 C3 H8 N2'
_shelx_space_group_comment
;
The symmetry employed for this shelxl refinement is uniquely defined
by the following loop, which should always be used as a source of
symmetry information in preference to the above space-group names.
They are only intended as comments.
;
_reflns_odcompleteness_completeness 99.91
_reflns_odcompleteness_iscentric 1
_reflns_odcompleteness_theta 36.23
_olex2_refinement_description
;
1. Fixed Uiso
 At 1.2 times of:
  All C(H) groups, All N(H,H,H) groups
 At 1.5 times of:
  All N(H,H) groups
2. Restrained distances
 H2B-N2
 0.89 with sigma of 0.001
 H2A-N2
 0.89 with sigma of 0.001
 H2B-H2A
 1.453 with sigma of 0.001
 H2B-N1
 1.916 with sigma of 0.001
 H2A-N1
 1.916 with sigma of 0.001
3.a Aromatic/amide H refined with riding coordinates:
 C3(H3), C4(H4), C5(H5)
3.b Idealised Me refined as rotating group:
 N1(H1A,H1B,H1C)
;
_shelx_shelxl_version_number 2014/7
_olex2_submission_special_instructions 'No special instructions were received'

loop_
_space_group_symop_operation_xyz
'x, y, z'
'-x+1/2, -y, z+1/2'
'x+1/2, -y+1/2, -z'
'-x, y+1/2, -z+1/2'

loop_
_atom_site_label
_atom_site_type_symbol
_atom_site_fract_x
_atom_site_fract_y
_atom_site_fract_z
_atom_site_U_iso_or_equiv
_atom_site_adp_type
_atom_site_occupancy
_atom_site_site_symmetry_order
_atom_site_calc_flag
_atom_site_refinement_flags_posn
_atom_site_refinement_flags_adp
_atom_site_refinement_flags_occupancy
_atom_site_disorder_assembly
_atom_site_disorder_group
Zn1 Zn 0.75924(2) 0.71943(2) 0.66453(2) 0.00636(3) Uani 1 1 d . . . . .
O2 O 0.58650(12) 0.92540(11) 0.66291(7) 0.01269(14) Uani 1 1 d . . . . .
O3 O 0.90375(12) 0.80618(11) 0.78854(6) 0.01059(14) Uani 1 1 d . . . . .
O4 O 0.60870(13) 0.60502(12) 0.77203(7) 0.01388(16) Uani 1 1 d . . . . .
O5 O 0.61923(12) 0.61081(11) 0.54686(6) 0.01136(15) Uani 1 1 d . . . . .
O6 O 0.91920(12) 0.86982(11) 0.57341(6) 0.01260(15) Uani 1 1 d . . . . .
O7 O 0.92287(12) 0.50424(11) 0.64373(6) 0.01265(15) Uani 1 1 d . . . . .
C3 C 0.50866(15) 0.69260(13) 0.49474(8) 0.01098(18) Uani 1 1 d . . . . .
H3 H 0.4925 0.8089 0.5082 0.013 Uiso 1 1 calc R . . . .
C4 C 0.50097(17) 0.98458(15) 0.73352(8) 0.01045(18) Uani 1 1 d . . . . .
H4 H 0.5205 0.9350 0.7952 0.013 Uiso 1 1 calc R . . . .
C5 C 0.99169(16) 0.94291(15) 0.78645(8) 0.01064(18) Uani 1 1 d . . . . .
H5 H 0.9929 1.0037 0.7273 0.013 Uiso 1 1 calc R . . . .
N2 N 0.68452(14) 0.21299(14) 0.53830(8) 0.01451(17) Uani 1 1 d D . . . .
N1 N 0.76572(14) 0.31745(12) 0.46381(7) 0.01194(15) Uani 1 1 d D . . . .
H1A H 0.7231 0.2849 0.4049 0.014 Uiso 1 1 calc GR . . . .
H1B H 0.8898 0.3061 0.4654 0.014 Uiso 1 1 calc GR . . . .
H1C H 0.7353 0.4269 0.4744 0.014 Uiso 1 1 calc GR . . . .
H2A H 0.7222(15) 0.2522(11) 0.59524(10) 0.018 Uiso 1 1 d DR . . . .
H2B H 0.7263(15) 0.1088(4) 0.5301(6) 0.018 Uiso 1 1 d DR . . . .

loop_
_atom_site_aniso_label
_atom_site_aniso_U_11
_atom_site_aniso_U_22
_atom_site_aniso_U_33
_atom_site_aniso_U_23
_atom_site_aniso_U_13
_atom_site_aniso_U_12
Zn1 0.00728(5) 0.00572(5) 0.00607(5) 0.00014(4) 0.00024(4) 0.00020(4)
O2 0.0157(3) 0.0116(3) 0.0108(3) -0.0003(3) 0.0034(3) 0.0062(3)
O3 0.0133(3) 0.0090(3) 0.0095(3) -0.0002(3) -0.0009(3) -0.0049(3)
O4 0.0164(4) 0.0148(4) 0.0104(3) 0.0004(3) 0.0013(3) -0.0095(3)
O5 0.0127(3) 0.0113(3) 0.0101(3) -0.0011(3) -0.0049(3) 0.0032(3)
O6 0.0157(4) 0.0109(3) 0.0112(3) -0.0010(3) 0.0065(3) -0.0010(3)
O7 0.0166(4) 0.0108(3) 0.0106(3) -0.0003(3) -0.0041(3) 0.0059(3)
C3 0.0130(4) 0.0091(4) 0.0108(4) -0.0012(4) -0.0042(4) 0.0020(3)
C4 0.0123(4) 0.0102(4) 0.0088(4) 0.0005(3) 0.0014(3) 0.0038(3)
C5 0.0129(4) 0.0093(4) 0.0097(4) 0.0010(3) -0.0024(3) -0.0037(3)
N2 0.0191(4) 0.0129(4) 0.0115(4) 0.0031(4) 0.0011(3) -0.0005(4)
N1 0.0143(4) 0.0110(3) 0.0106(3) 0.0004(3) 0.0008(3) 0.0005(3)

loop_
_atom_type_symbol
_atom_type_description
_atom_type_scat_dispersion_real
_atom_type_scat_dispersion_imag
_atom_type_scat_source
C C 0.0033 0.0016 'International Tables Vol C Tables 4.2.6.8 and 6.1.1.4'
H H 0.0000 0.0000 'International Tables Vol C Tables 4.2.6.8 and 6.1.1.4'
N N 0.0061 0.0033 'International Tables Vol C Tables 4.2.6.8 and 6.1.1.4'
O O 0.0106 0.0060 'International Tables Vol C Tables 4.2.6.8 and 6.1.1.4'
Zn Zn 0.2839 1.4301 'International Tables Vol C Tables 4.2.6.8 and 6.1.1.4'

loop_
_exptl_crystal_face_index_h
_exptl_crystal_face_index_k
_exptl_crystal_face_index_l
_exptl_crystal_face_perp_dist
_exptl_oxdiff_crystal_face_indexfrac_h
_exptl_oxdiff_crystal_face_indexfrac_k
_exptl_oxdiff_crystal_face_indexfrac_l
_exptl_oxdiff_crystal_face_x
_exptl_oxdiff_crystal_face_y
_exptl_oxdiff_crystal_face_z
0 -8 13 0.0967 0.0000 -8.0000 12.9999 0.3828 -0.8985 -0.0303
0 9 -12 0.1036 -0.0000 9.0000 -11.9998 -0.4663 0.8937 0.0902
-7 -8 -3 0.2667 -7.0000 -8.0000 -3.0001 0.2177 -0.3290 -0.9167
7 8 3 0.2182 7.0000 8.0000 3.0001 -0.2177 0.3290 0.9167
0 -6 -17 0.1314 -0.0000 -6.0000 -17.0001 0.6505 0.5196 -0.5953
-1 6 17 0.1670 -1.0000 6.0000 17.0001 -0.7051 -0.5402 0.5176
9 -2 -10 0.2067 9.0000 -2.0000 -10.0001 0.7675 0.5522 0.4082
8 5 9 0.2618 8.0000 5.0000 9.0000 -0.0348 -0.0375 1.0072
-10 -2 2 0.3664 -10.0000 -2.0000 2.0000 -0.4337 -0.3751 -0.8114
-9 2 10 0.3431 -9.0000 2.0000 10.0001 -0.7675 -0.5522 -0.4082
8 7 -4 0.1820 8.0000 7.0000 -3.9999 0.0020 0.6221 0.8060
5 6 -14 0.1472 5.0000 6.0000 -13.9999 0.0438 0.9666 0.3203
0 3 -19 0.1436 -0.0000 3.0000 -18.9999 0.0483 0.9672 -0.2910
-8 -7 4 0.2744 -8.0000 -7.0000 3.9999 -0.0020 -0.6221 -0.8060
0 11 -6 0.1006 -0.0000 11.0000 -5.9998 -0.6877 0.7056 0.2958
-2 10 -8 0.1267 -2.0000 10.0000 -7.9998 -0.6999 0.7138 0.0590
6 9 3 0.1799 6.0000 9.0000 3.0001 -0.3423 0.3482 0.8776
0 10 9 0.1105 -0.0000 10.0000 9.0002 -0.8215 -0.0034 0.5783
0 -10 -9 0.1423 0.0000 -10.0000 -9.0002 0.8215 0.0034 -0.5783
-10 3 -1 0.3614 -10.0000 3.0000 -0.9999 -0.7426 -0.0422 -0.6828
-4 9 7 0.2186 -4.0000 9.0000 7.0002 -0.9430 -0.0365 0.1861
0 4 18 0.1451 0.0000 4.0000 18.0001 -0.5242 -0.6439 0.5396
-7 1 14 0.2958 -7.0000 1.0000 14.0000 -0.6426 -0.7292 -0.2057
-9 -1 10 0.3235 -9.0000 -1.0000 10.0000 -0.5577 -0.6716 -0.5239
-6 -7 8 0.2164 -6.0000 -7.0000 7.9999 0.0530 -0.7594 -0.5650
-8 -5 -8 0.3148 -8.0000 -5.0000 -8.0000 0.0212 -0.0071 -0.9858
5 -8 8 0.2043 5.0000 -8.0000 7.9998 0.7240 -0.5723 0.2513
0 -11 3 0.1332 0.0000 -11.0000 2.9998 0.7285 -0.5718 -0.3600

loop_
_geom_angle_atom_site_label_1
_geom_angle_atom_site_label_2
_geom_angle_atom_site_label_3
_geom_angle
_geom_angle_site_symmetry_1
_geom_angle_site_symmetry_3
O2 Zn1 O3 93.11(4) . .
O2 Zn1 O5 91.17(4) . .
O2 Zn1 O6 83.18(4) . .
O2 Zn1 O7 171.12(3) . .
O4 Zn1 O2 91.85(4) . .
O4 Zn1 O3 79.99(4) . .
O4 Zn1 O5 96.74(3) . .
O4 Zn1 O6 169.78(4) . .
O4 Zn1 O7 92.43(4) . .
O5 Zn1 O3 174.69(3) . .
O6 Zn1 O3 91.34(3) . .
O6 Zn1 O5 92.29(3) . .
O6 Zn1 O7 93.76(4) . .
O7 Zn1 O3 95.29(3) . .
O7 Zn1 O5 80.60(3) . .
C4 O2 Zn1 126.45(8) . .
C5 O3 Zn1 120.84(8) . .
C4 O4 Zn1 129.45(8) 4_646 .
C3 O5 Zn1 122.68(7) . .
C3 O6 Zn1 121.25(8) 3_566 .
C5 O7 Zn1 119.67(8) 4_746 .
O5 C3 H3 118.0 . .
O6 C3 O5 124.07(10) 3_466 .
O6 C3 H3 118.0 3_466 .
O2 C4 H4 118.0 . .
O4 C4 O2 124.04(11) 4_656 .
O4 C4 H4 118.0 4_656 .
O3 C5 H5 117.5 . .
O7 C5 O3 124.92(11) 4_756 .
O7 C5 H5 117.5 4_756 .
N1 N2 H2A 107.54(18) . .
N1 N2 H2B 107.60(18) . .
H2A N2 H2B 109.5(2) . .
N2 N1 H1A 109.5 . .
N2 N1 H1B 109.5 . .
N2 N1 H1C 109.5 . .
H1A N1 H1B 109.5 . .
H1A N1 H1C 109.5 . .
H1B N1 H1C 109.5 . .

loop_
_geom_bond_atom_site_label_1
_geom_bond_atom_site_label_2
_geom_bond_distance
_geom_bond_site_symmetry_2
Zn1 O2 2.0663(8) .
Zn1 O3 2.1273(8) .
Zn1 O4 2.0595(9) .
Zn1 O5 2.1058(9) .
Zn1 O6 2.0923(9) .
Zn1 O7 2.1056(9) .
O2 C4 1.2503(14) .
O3 C5 1.2624(14) .
O4 C4 1.2501(14) 4_646
O5 C3 1.2621(13) .
O6 C3 1.2489(13) 3_566
O7 C5 1.2481(14) 4_746
C3 O6 1.2489(13) 3_466
C3 H3 0.9500 .
C4 O4 1.2501(14) 4_656
C4 H4 0.9500 .
C5 O7 1.2481(14) 4_756
C5 H5 0.9500 .
N2 N1 1.4493(14) .
N2 H2A 0.8901(14) .
N2 H2B 0.8896(13) .
N1 H1A 0.9100 .
N1 H1B 0.9100 .
N1 H1C 0.9100 .

loop_
_geom_hbond_atom_site_label_D
_geom_hbond_atom_site_label_H
_geom_hbond_atom_site_label_A
_geom_hbond_distance_DH
_geom_hbond_distance_HA
_geom_hbond_distance_DA
_geom_hbond_angle_DHA
_geom_hbond_site_symmetry_A
N1 H1A O3 0.91 1.99 2.8921(13) 170.2 2_664
N1 H1C O5 0.91 1.96 2.8102(13) 154.1 .
